data_2012541
loop_
_publ_author_name
'Ma, Guibin'
'Fischer, Andreas'
'Glaser, Julius'

_publ_section_title
;
 The trigonal--bipyramidal triiodothallium(III) complex
 [TlI~3~{(CH~3~)~2~SO}~2~]
;
_journal_issue 3
_journal_name_full 'Acta Crystallographica Section C'
_journal_page_first m177
_journal_page_last m178
_journal_paper_doi 10.1107/S0108270101020649
_journal_volume 58
_journal_year 2002
_chemical_formula_iupac '[TlI~3~{(CH~3~)~2~SO}~2~]'
_chemical_formula_moiety 'C4 H12 I3 O2 S2 Tl '
_chemical_formula_sum 'C4 H12 I3 O2 S2 Tl'
_chemical_formula_weight 741.341
_chemical_name_systematic
;
 ?
;
_space_group_IT_number 15
_symmetry_cell_setting monoclinic
_symmetry_space_group_name_Hall '-C 2yc'
_symmetry_space_group_name_H-M 'C 1 2/c 1'
_atom_sites_solution_primary direct
_atom_sites_solution_secondary difmap
_cell_angle_alpha 90.00
_cell_angle_beta 102.065(2)
_cell_angle_gamma 90.00
_cell_formula_units_Z 4
_cell_length_a 8.8785(3)
_cell_length_b 14.9833(6)
_cell_length_c 12.5835(5)
_cell_measurement_reflns_used 10534
_cell_measurement_temperature 298
_cell_measurement_theta_max 27.485
_cell_measurement_theta_min 2.910
_cell_volume 1637.00(11)
_computing_cell_refinement 'maXus (Mackay et al., 1999)'
_computing_data_collection 'maXus (Mackay et al., 1999)'
_computing_data_reduction 'Denzo and Scalepak (Otwinowski & Minor, 1997)'
_computing_molecular_graphics 'DIAMOND (Bergerhoff, 1996) and maXus?'
_computing_publication_material 'maXus (Mackay et al., 1999)??'
_computing_structure_refinement 'SHELXL97 (Sheldrick, 1997)'
_computing_structure_solution 'SHELXS97 (Sheldrick, 1997)'
_diffrn_measured_fraction_theta_full .985
_diffrn_measured_fraction_theta_max .985
_diffrn_measurement_device 'Nonius KappaCCD'
_diffrn_measurement_method '\f scans'
_diffrn_radiation_source 'fine-focus sealed tube'
_diffrn_radiation_type ' MoK\a'
_diffrn_reflns_av_R_equivalents .0653
_diffrn_reflns_av_sigmaI/netI .0430
_diffrn_reflns_limit_h_max 11
_diffrn_reflns_limit_h_min -9
_diffrn_reflns_limit_k_max 19
_diffrn_reflns_limit_k_min -18
_diffrn_reflns_limit_l_max 16
_diffrn_reflns_limit_l_min -15
_diffrn_reflns_number 7155
_diffrn_reflns_theta_full 27.43
_diffrn_reflns_theta_max 27.43
_exptl_absorpt_coefficient_mu 15.756
_exptl_absorpt_correction_T_max .2647
_exptl_absorpt_correction_T_min .0388
_exptl_absorpt_correction_type integration
_exptl_absorpt_process_details 'HABITUS (Herrendorf & Baernighausen, 1993)'
_exptl_crystal_colour 'Yellow red'
_exptl_crystal_density_diffrn 3.008
_exptl_crystal_density_method 'not measured'
_exptl_crystal_description Cube
_exptl_crystal_size_max .30
_exptl_crystal_size_mid .27
_exptl_crystal_size_min .20
_refine_diff_density_max 1.616
_refine_diff_density_min -1.866
_refine_ls_extinction_coef .0017(2)
_refine_ls_extinction_expression Fc^*^=kFc[1+0.001xFc^2^\l^3^/sin(2\q)]^-1/4^
_refine_ls_extinction_method SHELXL
_refine_ls_goodness_of_fit_ref 1.085
_refine_ls_hydrogen_treatment constr
_refine_ls_matrix_type full
_refine_ls_number_parameters 59
_refine_ls_number_reflns 1842
_refine_ls_number_restraints 0
_refine_ls_restrained_S_all 1.085
_refine_ls_R_factor_all .0444
_refine_ls_R_factor_gt .0411
_refine_ls_shift/su_max .000
_refine_ls_shift/su_mean .000
_refine_ls_structure_factor_coef Fsqd
_refine_ls_weighting_details 'calc w=1/[\s^2^(Fo^2^)+(0.0422P)^2^+14.8122P] where P=(Fo^2^+2Fc^2^)/3'
_refine_ls_weighting_scheme calc
_refine_ls_wR_factor_gt .1015
_refine_ls_wR_factor_ref .1046
_reflns_number_gt 1715
_reflns_number_total 1842
_reflns_threshold_expression I>2\s(I)
_cod_data_source_file bj1035.cif
_cod_data_source_block I
_cod_original_cell_volume 1637.00(10)
_cod_original_sg_symbol_H-M 'C 2/c'
_cod_original_formula_sum 'C4 H12 I3 O2 S2 Tl '
_cod_database_code 2012541

loop_
_symmetry_equiv_pos_as_xyz
'x, y, z'
'-x, y, -z+1/2'
'x+1/2, y+1/2, z'
'-x+1/2, y+1/2, -z+1/2'
'-x, -y, -z'
'x, -y, z-1/2'
'-x+1/2, -y+1/2, -z'
'x+1/2, -y+1/2, z-1/2'

loop_
_atom_site_label
_atom_site_fract_x
_atom_site_fract_y
_atom_site_fract_z
_atom_site_U_iso_or_equiv
_atom_site_adp_type
_atom_site_calc_flag
_atom_site_refinement_flags
_atom_site_occupancy
_atom_site_disorder_assembly
_atom_site_disorder_group
_atom_site_type_symbol
Tl1 .5000 .28189(3) .2500 .0517(2) Uani d S 1 . . Tl
I1 .24771(9) .37076(7) .14114(8) .1000(3) Uani d . 1 . . I
I2 .5000 .10224(6) .2500 .1013(5) Uani d S 1 . . I
S1 .3785(3) .38279(16) .46274(19) .0653(5) Uani d . 1 . . S
O1 .3878(9) .2908(4) .4134(5) .0684(17) Uani d . 1 . . O
C1 .4407(18) .3661(11) .6046(10) .103(5) Uani d . 1 . . C
C2 .1803(14) .3981(8) .4629(9) .078(3) Uani d . 1 . . C
H1A .548(9) .3566(14) .6212(18) .123 Uiso calc R 1 . . H
H1B .390(4) .316(4) .626(2) .123 Uiso calc R 1 . . H
H1C .417(3) .417(4) .642(3) .123 Uiso calc R 1 . . H
H2A .123(4) .4085(10) .388(5) .094 Uiso calc R 1 . . H
H2B .1679(17) .450(4) .509(3) .094 Uiso calc R 1 . . H
H2C .140(3) .344(4) .493(2) .094 Uiso calc R 1 . . H

loop_
_atom_site_aniso_label
_atom_site_aniso_U_11
_atom_site_aniso_U_22
_atom_site_aniso_U_33
_atom_site_aniso_U_12
_atom_site_aniso_U_13
_atom_site_aniso_U_23
Tl1 .0610(3) .0359(2) .0598(3) .000 .01587(18) .000
I1 .0709(5) .1111(7) .1151(6) .0225(4) .0127(4) .0445(5)
I2 .1841(14) .0346(4) .0977(7) .000 .0579(8) .000
S1 .0823(14) .0478(11) .0709(12) -.0016(10) .0279(11) -.0038(9)
O1 .097(5) .047(3) .068(4) .000(3) .034(3) .000(3)
C1 .125(11) .099(10) .076(7) .017(9) .003(7) -.017(6)
C2 .090(7) .061(6) .089(7) .009(5) .030(5) .001(5)

loop_
_atom_type_symbol
_atom_type_description
_atom_type_scat_dispersion_real
_atom_type_scat_dispersion_imag
_atom_type_scat_source
Tl Tl -2.8358 9.6688 'International Tables Vol C Tables 4.2.6.8 and 6.1.1.4'
I I -.4742 1.8119 'International Tables Vol C Tables 4.2.6.8 and 6.1.1.4'
S S .1246 .1234 'International Tables Vol C Tables 4.2.6.8 and 6.1.1.4'
O O .0106 .0060 'International Tables Vol C Tables 4.2.6.8 and 6.1.1.4'
C C .0033 .0016 'International Tables Vol C Tables 4.2.6.8 and 6.1.1.4'
H H .0000 .0000 'International Tables Vol C Tables 4.2.6.8 and 6.1.1.4'

loop_
_diffrn_radiation_wavelength
.71073

loop_
_geom_angle_atom_site_label_1
_geom_angle_atom_site_label_2
_geom_angle_atom_site_label_3
_geom_angle_site_symmetry_1
_geom_angle_site_symmetry_3
_geom_angle
_geom_angle_publ_flag
O1 Tl1 O1 2_655 . 173.8(3) y
O1 Tl1 I2 . . 93.09(15) y
O1 Tl1 I1 . 2_655 89.26(18) y
O1 Tl1 I1 . . 87.71(18) y
I2 Tl1 I1 . . 119.34(3) y
I1 Tl1 I1 2_655 . 121.31(5) y
O1 S1 C1 . . 104.5(6) y
O1 S1 C2 . . 104.8(5) y
C1 S1 C2 . . 96.7(6) y
S1 O1 Tl1 . . 117.0(4) n
S1 C1 H1A . . 109.5 n
S1 C1 H1B . . 109.5 n
H1A C1 H1B . . 109.5 n
S1 C1 H1C . . 109.5 n
H1A C1 H1C . . 109.5 n
H1B C1 H1C . . 109.5 n
S1 C2 H2A . . 109.5 n
S1 C2 H2B . . 109.5 n
H2A C2 H2B . . 109.5 n
S1 C2 H2C . . 109.5 n
H2A C2 H2C . . 109.5 n
H2B C2 H2C . . 109.5 n

loop_
_geom_bond_atom_site_label_1
_geom_bond_atom_site_label_2
_geom_bond_site_symmetry_2
_geom_bond_distance
_geom_bond_publ_flag
Tl1 O1 . 2.469(6) y
Tl1 I2 . 2.6916(10) y
Tl1 I1 . 2.7173(7) y
S1 O1 . 1.521(7) y
S1 C1 . 1.772(13) y
S1 C2 . 1.775(12) y
C1 H1A . .9408 n
C2 H2A . .9921 n
